data_7055756
loop_
_publ_author_name
'Markiewicz, Karolina H.'
'Zembko, Paula'
'P\'o\/ltorak, Katarzyna'
'Misztalewska, Iwona'
'Wojtulewski, S\/lawomir'
'Majcher, Anna M.'
'Fornal, Emilia'
'Wilczewska, Agnieszka Z.'

_publ_section_title
;
 Magnetic nanoparticles with chelating shells prepared by RAFT/MADIX
 polymerization
;
_journal_issue 11
_journal_name_full 'New J. Chem.'
_journal_page_first 9223
_journal_paper_doi 10.1039/C6NJ01938B
_journal_volume 40
_journal_year 2016
_chemical_formula_moiety 'C17 H17 N3 S'
_chemical_formula_sum 'C17 H17 N3 S'
_chemical_formula_weight 295.41
_chemical_name_systematic '4-ethenylbenzyl N'-[(E)-phenylmethylidene]carbamohydrazonothioate'
_space_group_crystal_system triclinic
_space_group_IT_number 2
_space_group_name_Hall '-P 1'
_space_group_name_H-M_alt 'P -1'
_symmetry_Int_Tables_number 2
_symmetry_space_group_name_Hall '-P 1'
_symmetry_space_group_name_H-M 'P -1'
_atom_sites_solution_primary iterative
_audit_creation_date 2015-02-16
_audit_creation_method
;
Olex2 1.2
(compiled 2014.12.26 svn.r3119 for OlexSys, GUI svn.r4975)
;
_audit_update_record
;
2015-02-16 deposited with the CCDC.
2016-09-07 downloaded from the CCDC.
;
_cell_angle_alpha 84.169(2)
_cell_angle_beta 87.2611(19)
_cell_angle_gamma 64.997(2)
_cell_formula_units_Z 2
_cell_length_a 8.66567(19)
_cell_length_b 9.3865(3)
_cell_length_c 10.4897(3)
_cell_measurement_reflns_used 15114
_cell_measurement_temperature 100
_cell_measurement_theta_max 37.4150
_cell_measurement_theta_min 3.1790
_cell_volume 769.26(4)
_computing_cell_refinement
;
CrysAlisPro, Agilent Technologies,
Version 1.171.37.35 (release 13-08-2014 CrysAlis171 .NET)
(compiled Aug 13 2014,18:06:01)
;
_computing_data_collection
;
CrysAlisPro, Agilent Technologies,
Version 1.171.37.35 (release 13-08-2014 CrysAlis171 .NET)
(compiled Aug 13 2014,18:06:01)
;
_computing_data_reduction
;
CrysAlisPro, Agilent Technologies,
Version 1.171.37.35 (release 13-08-2014 CrysAlis171 .NET)
(compiled Aug 13 2014,18:06:01)
;
_computing_molecular_graphics 'Olex2 (Dolomanov et al., 2009)'
_computing_publication_material 'Olex2 (Dolomanov et al., 2009)'
_computing_structure_refinement 'olex2.refine (Bourhis et al., 2015)'
_computing_structure_solution 'olex2.solve (Bourhis et al., 2015)'
_diffrn_ambient_environment N~2~
_diffrn_ambient_temperature 100
_diffrn_detector 'CCD plate'
_diffrn_detector_type Atlas
_diffrn_measured_fraction_theta_full 0.9921
_diffrn_measured_fraction_theta_max 0.9965
_diffrn_measurement_details
;
  1 omega -112.00  -42.00   1.0000   22.6950
omega____ theta____ kappa____ phi______ frames
    -      -31.8965  160.0000  -35.0000 70

  2 omega  -85.00  -18.00   1.0000   22.6950
omega____ theta____ kappa____ phi______ frames
    -      -31.8965  118.0000  171.0000 67

  3 omega   50.00  111.00   1.0000   22.6950
omega____ theta____ kappa____ phi______ frames
    -       32.5215  160.0000  -35.0000 61

  4 omega   -4.00   85.00   1.0000   22.6950
omega____ theta____ kappa____ phi______ frames
    -       32.5215 -118.0000   85.0000 89

  5 omega   21.00  112.00   1.0000   22.6950
omega____ theta____ kappa____ phi______ frames
    -       32.5215 -160.0000  -66.0000 91

  6 omega -122.00  -57.00   1.0000   22.6950
omega____ theta____ kappa____ phi______ frames
    -      -31.8965 -178.0000 -120.0000 65

  7 omega -120.00  -55.00   1.0000   22.6950
omega____ theta____ kappa____ phi______ frames
    -      -31.8965  178.0000 -180.0000 65

  8 omega  -43.00   59.00   1.0000   22.6950
omega____ theta____ kappa____ phi______ frames
    -       32.5215  -38.0000   60.0000 102

  9 omega  -43.00   59.00   1.0000   22.6950
omega____ theta____ kappa____ phi______ frames
    -       32.5215  -38.0000  150.0000 102

 10 omega    6.00  108.00   1.0000   22.6950
omega____ theta____ kappa____ phi______ frames
    -       32.5215   38.0000 -120.0000 102

 11 omega  -43.00   59.00   1.0000   22.6950
omega____ theta____ kappa____ phi______ frames
    -       32.5215  -38.0000  -90.0000 102

 12 omega    3.00  106.00   1.0000   22.6950
omega____ theta____ kappa____ phi______ frames
    -       32.5215   57.0000  -60.0000 103

 13 omega    3.00  106.00   1.0000   22.6950
omega____ theta____ kappa____ phi______ frames
    -       32.5215   57.0000  150.0000 103

 14 omega   -1.00   63.00   1.0000   22.6950
omega____ theta____ kappa____ phi______ frames
    -       32.5215   77.0000 -180.0000 64

 15 omega   -1.00  111.00   1.0000   22.6950
omega____ theta____ kappa____ phi______ frames
    -       32.5215   77.0000   30.0000 112
;
_diffrn_measurement_device 'four-circle diffractometer'
_diffrn_measurement_device_type 'SuperNova, Dual, Mo at zero, Atlas'
_diffrn_measurement_method '\w and \f scans'
_diffrn_orient_matrix_UB_11 -0.0048627000
_diffrn_orient_matrix_UB_12 0.0654832000
_diffrn_orient_matrix_UB_13 -0.0425682000
_diffrn_orient_matrix_UB_21 0.0112070000
_diffrn_orient_matrix_UB_22 0.0371446000
_diffrn_orient_matrix_UB_23 0.0521835000
_diffrn_orient_matrix_UB_31 0.0894868000
_diffrn_orient_matrix_UB_32 -0.0366206000
_diffrn_orient_matrix_UB_33 -0.0092173000
_diffrn_radiation_monochromator graphite
_diffrn_radiation_probe x-ray
_diffrn_radiation_type MoK\a
_diffrn_radiation_wavelength 0.71073
_diffrn_reflns_av_R_equivalents 0.0412
_diffrn_reflns_av_unetI/netI 0.0269
_diffrn_reflns_limit_h_max 14
_diffrn_reflns_limit_h_min -14
_diffrn_reflns_limit_k_max 15
_diffrn_reflns_limit_k_min -15
_diffrn_reflns_limit_l_max 17
_diffrn_reflns_limit_l_min -17
_diffrn_reflns_number 37171
_diffrn_reflns_theta_full 26.0000
_diffrn_reflns_theta_max 36.31
_diffrn_reflns_theta_min 2.96
_diffrn_source 'sealed tube'
_exptl_absorpt_coefficient_mu 0.207
_exptl_absorpt_correction_T_max 1.00000
_exptl_absorpt_correction_T_min 0.77898
_exptl_absorpt_correction_type multi-scan
_exptl_absorpt_process_details
;
CrysAlisPro, Agilent Technologies,
Version 1.171.37.35 (release 13-08-2014 CrysAlis171 .NET)
(compiled Aug 13 2014,18:06:01)
Empirical absorption correction using spherical harmonics,
 implemented in SCALE3 ABSPACK scaling algorithm.
Empirical absorption correction using spherical harmonics,
 implemented in SCALE3 ABSPACK scaling algorithm.
;
_exptl_crystal_colour 'clear light colourless'
_exptl_crystal_colour_lustre clear
_exptl_crystal_colour_modifier light
_exptl_crystal_colour_primary colourless
_exptl_crystal_density_diffrn 1.2753
_exptl_crystal_description plate
_exptl_crystal_F_000 312.3441
_exptl_crystal_recrystallization_method 'Re-crystallisation from solvent: methanol'
_exptl_crystal_size_max 0.4844
_exptl_crystal_size_mid 0.422
_exptl_crystal_size_min 0.04
_refine_diff_density_max 0.6580
_refine_diff_density_min -0.3046
_refine_diff_density_rms 0.0726
_refine_ls_d_res_high 0.6001
_refine_ls_d_res_low 6.8875
_refine_ls_goodness_of_fit_ref 1.0978
_refine_ls_hydrogen_treatment mixed
_refine_ls_matrix_type full
_refine_ls_number_constraints 25
_refine_ls_number_parameters 205
_refine_ls_number_reflns 7441
_refine_ls_number_restraints 0
_refine_ls_restrained_S_all 1.0978
_refine_ls_R_factor_all 0.0519
_refine_ls_R_factor_gt 0.0404
_refine_ls_shift/su_max 0.0001
_refine_ls_shift/su_mean 0.0000
_refine_ls_structure_factor_coef Fsqd
_refine_ls_weighting_details 'w=1/[\s^2^(Fo^2^)+(0.0514P)^2^+0.2149P] where P=(Fo^2^+2Fc^2^)/3'
_refine_ls_weighting_scheme calc
_refine_ls_wR_factor_gt 0.1062
_refine_ls_wR_factor_ref 0.1179
_reflns_Friedel_coverage 0.0
_reflns_limit_h_max 14
_reflns_limit_h_min -14
_reflns_limit_k_max 15
_reflns_limit_k_min -15
_reflns_limit_l_max 17
_reflns_limit_l_min 0
_reflns_number_gt 6205
_reflns_number_total 7441
_reflns_threshold_expression I>=2u(I)
_cod_data_source_file c6nj01938b2.cif
_cod_data_source_block M1_100Kv2
_cod_depositor_comments 'Adding full bibliography for 7055756--7055757.cif.'
_cod_database_code 7055756
_chemical_oxdiff_formula 'C17 H17 N3 S1'
_reflns_odcompleteness_completeness 99.95
_reflns_odcompleteness_iscentric 1
_reflns_odcompleteness_theta 36.23
_olex2_refinement_description
;
1. Fixed Uiso
 At 1.2 times of:
  All C(H) groups, All C(H,H) groups
2.a Secondary CH2 refined with riding coordinates:
 C9(H9A,H9B)
2.b Aromatic/amide H refined with riding coordinates:
 C2(H2), C3(H3), C5(H5), C6(H6), C7(H7), C11(H11), C13(H13), C14(H14),
 C15(H15), C16(H16), C17(H17)
;
_olex2_submission_original_sample_id M1
_olex2_submission_special_instructions 'No special instructions were received'

loop_
_space_group_symop_id
_space_group_symop_operation_xyz
1 x,y,z
2 -x,-y,-z

loop_
_atom_site_label
_atom_site_type_symbol
_atom_site_fract_x
_atom_site_fract_y
_atom_site_fract_z
_atom_site_U_iso_or_equiv
_atom_site_adp_type
_atom_site_occupancy
_atom_site_refinement_flags_posn
S1 S 0.47726(3) 0.19389(3) 0.31875(2) 0.02082(6) Uani 1.000000 .
N1 N 0.34103(10) 0.14907(10) 0.10691(8) 0.02074(14) Uani 1.000000 .
H1A H 0.354(2) 0.092(2) 0.0404(18) 0.046(5) Uiso 1.000000 .
H1B H 0.247(2) 0.178(2) 0.1501(17) 0.044(5) Uiso 1.000000 .
N2 N 0.63283(9) 0.03030(9) 0.11915(7) 0.01839(13) Uani 1.000000 .
N3 N 0.76886(9) 0.01716(9) 0.19252(7) 0.01783(13) Uani 1.000000 .
C1 C 0.22975(10) 0.38878(10) 0.46319(8) 0.01859(14) Uani 1.000000 .
C2 C 0.17639(11) 0.32637(11) 0.57437(9) 0.02037(15) Uani 1.000000 .
H2 H 0.15034(11) 0.23818(11) 0.57088(9) 0.02445(18) Uiso 1.000000 R
C3 C 0.16104(11) 0.39183(11) 0.68981(9) 0.02084(15) Uani 1.000000 .
H3 H 0.12421(11) 0.34819(11) 0.76434(9) 0.02500(18) Uiso 1.000000 R
C4 C 0.19928(11) 0.52148(10) 0.69750(9) 0.01971(15) Uani 1.000000 .
C5 C 0.25187(12) 0.58408(11) 0.58593(9) 0.02154(15) Uani 1.000000 .
H5 H 0.27738(12) 0.67261(11) 0.58924(9) 0.02585(18) Uiso 1.000000 R
C6 C 0.26740(12) 0.51836(11) 0.46986(9) 0.02140(15) Uani 1.000000 .
H6 H 0.30375(12) 0.56205(11) 0.39511(9) 0.02568(18) Uiso 1.000000 R
C7 C 0.18817(14) 0.59282(12) 0.81871(10) 0.02578(18) Uani 1.000000 .
H7 H 0.19524(14) 0.69153(12) 0.81344(10) 0.0309(2) Uiso 1.000000 R
C8 C 0.1691(2) 0.53034(17) 0.93447(12) 0.0435(3) Uani 1.000000 .
H8A H 0.166(2) 0.583(2) 1.0115(18) 0.049(5) Uiso 1.000000 .
H8B H 0.161(3) 0.431(3) 0.946(2) 0.063(6) Uiso 1.000000 .
C9 C 0.24948(11) 0.31572(11) 0.33854(9) 0.02119(15) Uani 1.000000 .
H9A H 0.20671(11) 0.39877(11) 0.26642(9) 0.02543(19) Uiso 1.000000 R
H9B H 0.18484(11) 0.25012(11) 0.34133(9) 0.02543(19) Uiso 1.000000 R
C10 C 0.48612(10) 0.11670(10) 0.17059(8) 0.01747(14) Uani 1.000000 .
C11 C 0.91564(10) -0.06398(10) 0.14403(8) 0.01743(14) Uani 1.000000 .
H11 H 0.92117(10) -0.10607(10) 0.06444(8) 0.02092(16) Uiso 1.000000 R
C12 C 1.07474(10) -0.09359(10) 0.20775(8) 0.01673(13) Uani 1.000000 .
C13 C 1.07641(11) -0.03524(11) 0.32584(8) 0.01858(14) Uani 1.000000 .
H13 H 0.97228(11) 0.02784(11) 0.36572(8) 0.02229(17) Uiso 1.000000 R
C14 C 1.23075(11) -0.07003(11) 0.38417(9) 0.02091(15) Uani 1.000000 .
H14 H 1.23144(11) -0.03093(11) 0.46409(9) 0.02509(18) Uiso 1.000000 R
C15 C 1.38470(11) -0.16206(12) 0.32598(9) 0.02266(16) Uani 1.000000 .
H15 H 1.48954(11) -0.18663(12) 0.36686(9) 0.02720(19) Uiso 1.000000 R
C16 C 1.38410(11) -0.21752(12) 0.20830(9) 0.02300(16) Uani 1.000000 .
H16 H 1.48862(11) -0.27887(12) 0.16802(9) 0.0276(2) Uiso 1.000000 R
C17 C 1.23009(11) -0.18314(11) 0.14928(8) 0.01996(15) Uani 1.000000 .
H17 H 1.23042(11) -0.22082(11) 0.06852(8) 0.02395(18) Uiso 1.000000 R

loop_
_atom_site_aniso_label
_atom_site_aniso_U_11
_atom_site_aniso_U_22
_atom_site_aniso_U_33
_atom_site_aniso_U_12
_atom_site_aniso_U_13
_atom_site_aniso_U_23
S1 0.01376(9) 0.02827(11) 0.02005(10) -0.00661(7) -0.00216(6) -0.00962(8)
N1 0.0144(3) 0.0288(4) 0.0188(3) -0.0076(3) -0.0035(2) -0.0060(3)
N2 0.0139(3) 0.0257(3) 0.0162(3) -0.0082(2) -0.0018(2) -0.0048(2)
N3 0.0142(3) 0.0230(3) 0.0171(3) -0.0080(2) -0.0021(2) -0.0039(2)
C1 0.0136(3) 0.0201(3) 0.0206(3) -0.0048(3) -0.0015(2) -0.0047(3)
C2 0.0172(3) 0.0195(3) 0.0250(4) -0.0076(3) 0.0015(3) -0.0060(3)
C3 0.0201(3) 0.0196(3) 0.0230(4) -0.0082(3) 0.0031(3) -0.0049(3)
C4 0.0182(3) 0.0183(3) 0.0214(3) -0.0060(3) -0.0001(3) -0.0042(3)
C5 0.0225(4) 0.0201(4) 0.0239(4) -0.0103(3) -0.0013(3) -0.0032(3)
C6 0.0214(4) 0.0225(4) 0.0218(4) -0.0105(3) -0.0012(3) -0.0026(3)
C7 0.0311(4) 0.0216(4) 0.0251(4) -0.0104(3) 0.0006(3) -0.0076(3)
C8 0.0750(10) 0.0367(6) 0.0256(5) -0.0290(7) 0.0078(5) -0.0111(4)
C9 0.0147(3) 0.0258(4) 0.0221(4) -0.0062(3) -0.0020(3) -0.0075(3)
C10 0.0147(3) 0.0221(3) 0.0166(3) -0.0081(3) -0.0019(2) -0.0038(3)
C11 0.0151(3) 0.0218(3) 0.0161(3) -0.0079(3) -0.0012(2) -0.0038(3)
C12 0.0140(3) 0.0196(3) 0.0165(3) -0.0067(2) -0.0012(2) -0.0021(2)
C13 0.0157(3) 0.0222(4) 0.0171(3) -0.0068(3) -0.0014(2) -0.0035(3)
C14 0.0193(3) 0.0251(4) 0.0189(3) -0.0096(3) -0.0040(3) -0.0016(3)
C15 0.0161(3) 0.0280(4) 0.0229(4) -0.0087(3) -0.0048(3) 0.0013(3)
C16 0.0140(3) 0.0273(4) 0.0238(4) -0.0051(3) -0.0004(3) -0.0014(3)
C17 0.0159(3) 0.0230(4) 0.0189(3) -0.0059(3) 0.0002(2) -0.0037(3)

loop_
_atom_type_symbol
_atom_type_scat_dispersion_real
_atom_type_scat_dispersion_imag
_atom_type_scat_Cromer_Mann_a1
_atom_type_scat_Cromer_Mann_a2
_atom_type_scat_Cromer_Mann_a3
_atom_type_scat_Cromer_Mann_a4
_atom_type_scat_Cromer_Mann_b1
_atom_type_scat_Cromer_Mann_b2
_atom_type_scat_Cromer_Mann_b3
_atom_type_scat_Cromer_Mann_b4
_atom_type_scat_Cromer_Mann_c
_atom_type_scat_source
_atom_type_scat_dispersion_source
H 0.00000 0.00000 0.49300 0.32291 0.14019 0.04081 10.51090 26.12570 3.14236 57.79970 0.0030380000826 'International Tables Volume C Table 6.1.1.4 (pp. 500-502)' 'Henke, Gullikson and Davis, At. Data and Nucl. Data Tables, 1993, 54, 2'
C 0.00347 0.00161 2.31000 1.02000 1.58860 0.86500 20.84390 10.20750 0.56870 51.65120 0.215599998832 'International Tables Volume C Table 6.1.1.4 (pp. 500-502)' 'Henke, Gullikson and Davis, At. Data and Nucl. Data Tables, 1993, 54, 2'
S 0.12424 0.12443 6.90530 5.20340 1.43790 1.58630 1.46790 22.21510 0.25360 56.17200 0.866900026798 'International Tables Volume C Table 6.1.1.4 (pp. 500-502)' 'Henke, Gullikson and Davis, At. Data and Nucl. Data Tables, 1993, 54, 2'
N 0.00653 0.00323 12.21260 3.13220 2.01250 1.16630 0.00570 9.89330 28.99750 0.58260 -11.5290002823 'International Tables Volume C Table 6.1.1.4 (pp. 500-502)' 'Henke, Gullikson and Davis, At. Data and Nucl. Data Tables, 1993, 54, 2'

loop_
_exptl_crystal_face_index_h
_exptl_crystal_face_index_k
_exptl_crystal_face_index_l
_exptl_crystal_face_perp_dist
_exptl_oxdiff_crystal_face_indexfrac_h
_exptl_oxdiff_crystal_face_indexfrac_k
_exptl_oxdiff_crystal_face_indexfrac_l
_exptl_oxdiff_crystal_face_x
_exptl_oxdiff_crystal_face_y
_exptl_oxdiff_crystal_face_z
-12 -2 -1 0.2001 -11.9845 -1.9714 -1.0201 -0.0274 -0.2608 -0.9909
0 -9 9 0.0390 -0.0295 -9.0085 8.9920 -0.9725 0.1343 0.2444
0 9 -9 0.0010 0.0295 9.0085 -8.9920 0.9725 -0.1343 -0.2444
2 9 11 0.2252 2.0043 8.9825 11.0037 0.1101 0.9303 -0.2510
-2 -9 -11 0.2252 -2.0043 -8.9825 -11.0037 -0.1101 -0.9303 0.2510
11 1 0 0.1737 11.0048 1.0051 0.0104 0.0119 0.1612 0.9479
-9 3 6 0.1960 -9.0166 3.0079 5.9722 -0.0134 0.3223 -0.9721

loop_
_geom_angle_atom_site_label_1
_geom_angle_atom_site_label_2
_geom_angle_atom_site_label_3
_geom_angle
C10 S1 C9 102.69(4)
H1B N1 H1A 118.4(16)
C10 N1 H1A 115.0(11)
C10 N1 H1B 118.1(12)
C10 N2 N3 111.62(7)
C11 N3 N2 113.72(7)
C6 C1 C2 118.93(8)
C9 C1 C2 120.69(8)
C9 C1 C6 120.37(8)
H2 C2 C1 119.62(5)
C3 C2 C1 120.76(8)
C3 C2 H2 119.62(5)
H3 C3 C2 119.65(5)
C4 C3 C2 120.69(8)
C4 C3 H3 119.65(5)
C5 C4 C3 118.39(8)
C7 C4 C3 122.54(8)
C7 C4 C5 119.07(8)
H5 C5 C4 119.51(5)
C6 C5 C4 120.97(8)
C6 C5 H5 119.51(5)
C5 C6 C1 120.25(8)
H6 C6 C1 119.87(5)
H6 C6 C5 119.87(5)
H7 C7 C4 117.31(5)
C8 C7 C4 125.37(10)
C8 C7 H7 117.31(7)
H8A C8 C7 120.8(11)
H8B C8 C7 121.0(13)
H8B C8 H8A 118.2(16)
C1 C9 S1 106.42(6)
H9A C9 S1 110.44(3)
H9A C9 C1 110.44(5)
H9B C9 S1 110.44(3)
H9B C9 C1 110.44(5)
H9B C9 H9A 108.6
N1 C10 S1 120.35(6)
N2 C10 S1 120.66(6)
N2 C10 N1 118.97(8)
H11 C11 N3 118.96(5)
C12 C11 N3 122.07(7)
C12 C11 H11 118.96(4)
C13 C12 C11 122.11(7)
C17 C12 C11 118.93(7)
C17 C12 C13 118.95(7)
H13 C13 C12 120.02(5)
C14 C13 C12 119.96(8)
C14 C13 H13 120.02(5)
H14 C14 C13 119.76(5)
C15 C14 C13 120.48(8)
C15 C14 H14 119.76(5)
H15 C15 C14 120.07(5)
C16 C15 C14 119.87(8)
C16 C15 H15 120.07(5)
H16 C16 C15 120.01(5)
C17 C16 C15 119.98(8)
C17 C16 H16 120.01(5)
C16 C17 C12 120.73(8)
H17 C17 C12 119.63(5)
H17 C17 C16 119.63(5)

loop_
_geom_bond_atom_site_label_1
_geom_bond_atom_site_label_2
_geom_bond_distance
S1 C9 1.8298(9)
S1 C10 1.7654(8)
N1 H1A 0.897(19)
N1 H1B 0.863(18)
N1 C10 1.3548(11)
N2 N3 1.3934(10)
N2 C10 1.3103(11)
N3 C11 1.2864(11)
C1 C2 1.3985(13)
C1 C6 1.3949(13)
C1 C9 1.5069(12)
C2 H2 0.9500
C2 C3 1.3885(13)
C3 H3 0.9500
C3 C4 1.4003(13)
C4 C5 1.3994(13)
C4 C7 1.4768(13)
C5 H5 0.9500
C5 C6 1.3955(13)
C6 H6 0.9500
C7 H7 0.9500
C7 C8 1.3280(17)
C8 H8A 0.986(19)
C8 H8B 0.96(2)
C9 H9A 0.9900
C9 H9B 0.9900
C11 H11 0.9500
C11 C12 1.4668(11)
C12 C13 1.4074(12)
C12 C17 1.4015(12)
C13 H13 0.9500
C13 C14 1.3922(12)
C14 H14 0.9500
C14 C15 1.3978(13)
C15 H15 0.9500
C15 C16 1.3886(14)
C16 H16 0.9500
C16 C17 1.3939(12)
C17 H17 0.9500
